data_7708040
loop_
_publ_author_name
'Shao, Jia'
'Zhang, Qiang'
'Wei, Jing'
'Yuchi, Zhiguang'
'Cao, Peng'
'Li, Shao-Qing'
'Wang, Shan'
'Xu, Jing-Yuan'
'Yang, Shuang'
'Zhang, Yi'
'Wei, Jinxia'
'Tian, Jin-Lei'

_publ_section_title
;
 Synthesis, crystal structures, anticancer activities and molecular
 docking studies of novel thiazolidinone Cu(II) and Fe(III) complexes
 targeting lysosomes: special emphasis on their binding to DNA/BSA
;
_journal_name_full 'Dalton Transactions'
_journal_paper_doi 10.1039/D1DT02180J
_journal_year 2021
_chemical_formula_sum 'C22 H29 Cl6 Fe N10 O4 S2'
_chemical_formula_weight 830.22
_space_group_IT_number 2
_space_group_name_Hall '-P 1'
_space_group_name_H-M_alt 'P -1'
_symmetry_cell_setting triclinic
_symmetry_space_group_name_H-M 'P -1'
_atom_sites_solution_hydrogens geom
_atom_sites_solution_primary direct
_atom_sites_solution_secondary difmap
_audit_creation_method SHELXL-97
_audit_update_record
;
2021-07-30 deposited with the CCDC.	2021-08-09 downloaded from the CCDC.
;
_cell_angle_alpha 83.66(2)
_cell_angle_beta 86.09(3)
_cell_angle_gamma 75.00(2)
_cell_formula_units_Z 2
_cell_length_a 10.621(5)
_cell_length_b 11.518(6)
_cell_length_c 14.354(8)
_cell_measurement_reflns_used 6168
_cell_measurement_temperature 386(2)
_cell_measurement_theta_max 27.9
_cell_measurement_theta_min 1.4
_cell_volume 1684.3(15)
_computing_cell_refinement 'Bruker XSCANS'
_computing_data_collection 'Bruker XSCANS'
_computing_data_reduction 'Bruker SHELXTL'
_computing_molecular_graphics 'Bruker SHELXTL'
_computing_publication_material 'Bruker SHELXTL'
_computing_structure_refinement 'SHELXL-97 (Sheldrick, 1997)'
_computing_structure_solution 'SHELXS-97 (Sheldrick, 1990)'
_diffrn_ambient_temperature 386(2)
_diffrn_measured_fraction_theta_full 0.979
_diffrn_measured_fraction_theta_max 0.979
_diffrn_measurement_device_type 'Bruker P4'
_diffrn_measurement_method '\w scans'
_diffrn_radiation_monochromator graphite
_diffrn_radiation_source 'fine-focus sealed tube'
_diffrn_radiation_type MoK\a
_diffrn_radiation_wavelength 0.71073
_diffrn_reflns_av_R_equivalents 0.0557
_diffrn_reflns_av_sigmaI/netI 0.1042
_diffrn_reflns_limit_h_max 13
_diffrn_reflns_limit_h_min -13
_diffrn_reflns_limit_k_max 15
_diffrn_reflns_limit_k_min -15
_diffrn_reflns_limit_l_max 18
_diffrn_reflns_limit_l_min -17
_diffrn_reflns_number 17637
_diffrn_reflns_theta_full 27.91
_diffrn_reflns_theta_max 27.91
_diffrn_reflns_theta_min 1.43
_exptl_absorpt_coefficient_mu 1.095
_exptl_absorpt_correction_T_max 0.670
_exptl_absorpt_correction_T_min 1.000
_exptl_absorpt_correction_type none
_exptl_crystal_colour red
_exptl_crystal_density_diffrn 1.637
_exptl_crystal_density_method 'not measured'
_exptl_crystal_description Prism
_exptl_crystal_F_000 846
_exptl_crystal_size_max 0.18
_exptl_crystal_size_mid 0.15
_exptl_crystal_size_min 0.12
_refine_diff_density_max 0.593
_refine_diff_density_min -0.956
_refine_diff_density_rms 0.105
_refine_ls_extinction_method none
_refine_ls_goodness_of_fit_ref 0.995
_refine_ls_hydrogen_treatment mixed
_refine_ls_matrix_type full
_refine_ls_number_parameters 416
_refine_ls_number_reflns 7878
_refine_ls_number_restraints 0
_refine_ls_restrained_S_all 0.995
_refine_ls_R_factor_all 0.0720
_refine_ls_R_factor_gt 0.0496
_refine_ls_shift/su_max 0.000
_refine_ls_shift/su_mean 0.000
_refine_ls_structure_factor_coef Fsqd
_refine_ls_weighting_details 'calc w=1/[\s^2^(Fo^2^)+(0.0618P)^2^+0.0000P] where P=(Fo^2^+2Fc^2^)/3'
_refine_ls_weighting_scheme calc
_refine_ls_wR_factor_gt 0.1395
_refine_ls_wR_factor_ref 0.1482
_reflns_number_gt 4720
_reflns_number_total 7878
_reflns_threshold_expression >2sigma(I)
_cod_data_source_file d1dt02180j2.cif
_cod_data_source_block 2
_cod_original_sg_symbol_H-M P-1
_cod_database_code 7708040

loop_
_symmetry_equiv_pos_as_xyz
'x, y, z'
'-x, -y, -z'

loop_
_atom_site_label
_atom_site_type_symbol
_atom_site_fract_x
_atom_site_fract_y
_atom_site_fract_z
_atom_site_U_iso_or_equiv
_atom_site_adp_type
_atom_site_occupancy
_atom_site_symmetry_multiplicity
_atom_site_calc_flag
_atom_site_refinement_flags
_atom_site_disorder_assembly
_atom_site_disorder_group
Fe1 Fe 0.48015(5) 0.06077(5) 0.74653(3) 0.01726(14) Uani 1 1 d . . .
Cl4 Cl 0.85958(9) 0.49252(9) 0.71649(6) 0.0238(2) Uani 1 1 d . . .
Cl2 Cl 0.54502(9) -0.07224(9) 0.87346(6) 0.0225(2) Uani 1 1 d . . .
S2 S 0.84174(10) -0.13305(10) 0.71318(7) 0.0244(2) Uani 1 1 d . . .
Cl1 Cl 0.48916(9) -0.07854(9) 0.64575(6) 0.0245(2) Uani 1 1 d . . .
S1 S 0.22464(11) -0.12537(11) 0.81131(7) 0.0289(3) Uani 1 1 d . . .
N10 N 0.1732(3) -0.0737(3) 0.9851(2) 0.0214(7) Uani 1 1 d . . .
N5 N 0.5086(3) 0.2030(3) 0.8280(2) 0.0180(7) Uani 1 1 d . . .
N2 N 0.7199(3) 0.0677(3) 0.6049(2) 0.0194(7) Uani 1 1 d . . .
N1 N 0.8678(3) -0.0823(3) 0.5322(2) 0.0198(7) Uani 1 1 d . . .
N8 N 0.2354(3) 0.0773(3) 0.88780(19) 0.0201(7) Uani 1 1 d . . .
N3 N 0.6549(3) 0.1046(3) 0.68993(19) 0.0174(7) Uani 1 1 d . . .
N4 N 0.7737(3) 0.2513(3) 0.6724(2) 0.0242(8) Uani 1 1 d . . .
H4A H 0.8180 0.2217 0.6243 0.029 Uiso 1 1 calc R . .
H4B H 0.7874 0.3141 0.6930 0.029 Uiso 1 1 calc R . .
N6 N 0.3755(3) 0.1987(3) 0.6414(2) 0.0187(7) Uani 1 1 d . . .
N9 N 0.0922(3) 0.2676(3) 0.7958(2) 0.0259(8) Uani 1 1 d . . .
H9B H 0.0637 0.2390 0.8486 0.031 Uiso 1 1 calc R . .
H9C H 0.0470 0.3332 0.7674 0.031 Uiso 1 1 calc R . .
C2 C 0.9612(4) -0.1872(4) 0.5464(3) 0.0203(8) Uani 1 1 d . . .
N7 N 0.2811(3) 0.1109(3) 0.79641(19) 0.0183(7) Uani 1 1 d . . .
C5 C 0.6837(3) 0.1999(4) 0.7151(2) 0.0177(8) Uani 1 1 d . . .
C15 C 0.2517(4) 0.2558(4) 0.6656(2) 0.0188(8) Uani 1 1 d . . .
C17 C 0.2143(3) -0.0272(4) 0.8983(2) 0.0199(8) Uani 1 1 d . . .
C4 C 0.7992(3) -0.0349(4) 0.6114(2) 0.0171(8) Uani 1 1 d . . .
C16 C 0.2056(3) 0.2108(4) 0.7585(2) 0.0189(8) Uani 1 1 d . . .
C12 C 0.3480(4) 0.3068(4) 0.4904(3) 0.0265(9) Uani 1 1 d . . .
H12A H 0.3818 0.3216 0.4300 0.032 Uiso 1 1 calc R . .
C14 C 0.1748(4) 0.3426(4) 0.6056(3) 0.0242(9) Uani 1 1 d . . .
H14A H 0.0909 0.3829 0.6247 0.029 Uiso 1 1 calc R . .
C9 C 0.4724(4) 0.3185(4) 0.9593(3) 0.0246(9) Uani 1 1 d . . .
H9A H 0.4254 0.3395 1.0147 0.029 Uiso 1 1 calc R . .
C19 C 0.1417(4) -0.1815(4) 0.9873(3) 0.0250(9) Uani 1 1 d . . .
C13 C 0.2240(4) 0.3688(4) 0.5165(3) 0.0260(9) Uani 1 1 d . . .
H13A H 0.1741 0.4275 0.4748 0.031 Uiso 1 1 calc R . .
C7 C 0.6436(4) 0.3349(4) 0.8459(3) 0.0223(9) Uani 1 1 d . . .
H7A H 0.7125 0.3677 0.8237 0.027 Uiso 1 1 calc R . .
C10 C 0.4429(4) 0.2359(4) 0.9077(2) 0.0217(9) Uani 1 1 d . . .
H10A H 0.3747 0.2016 0.9291 0.026 Uiso 1 1 calc R . .
C18 C 0.1602(4) -0.0072(4) 1.0671(2) 0.0248(9) Uani 1 1 d . . .
H18A H 0.1313 -0.0528 1.1205 0.037 Uiso 1 1 calc R . .
H18B H 0.0977 0.0692 1.0560 0.037 Uiso 1 1 calc R . .
H18C H 0.2431 0.0059 1.0788 0.037 Uiso 1 1 calc R . .
C6 C 0.6099(3) 0.2511(4) 0.7989(2) 0.0178(8) Uani 1 1 d . . .
C3 C 0.9629(4) -0.2374(4) 0.6478(3) 0.0254(9) Uani 1 1 d . . .
H3A H 1.0486 -0.2474 0.6719 0.031 Uiso 1 1 calc R . .
H3B H 0.9433 -0.3157 0.6539 0.031 Uiso 1 1 calc R . .
C11 C 0.4221(4) 0.2228(4) 0.5540(2) 0.0231(9) Uani 1 1 d . . .
H11A H 0.5063 0.1818 0.5360 0.028 Uiso 1 1 calc R . .
C1 C 0.8436(4) -0.0185(4) 0.4391(2) 0.0242(9) Uani 1 1 d . . .
H1A H 0.8996 -0.0642 0.3934 0.036 Uiso 1 1 calc R . .
H1B H 0.8613 0.0594 0.4376 0.036 Uiso 1 1 calc R . .
H1C H 0.7542 -0.0085 0.4250 0.036 Uiso 1 1 calc R . .
C20 C 0.1743(4) -0.2359(4) 0.8946(3) 0.0326(10) Uani 1 1 d . . .
H20A H 0.0985 -0.2556 0.8730 0.039 Uiso 1 1 calc R . .
H20B H 0.2441 -0.3093 0.9017 0.039 Uiso 1 1 calc R . .
C8 C 0.5732(4) 0.3696(4) 0.9271(3) 0.0250(9) Uani 1 1 d . . .
H8A H 0.5936 0.4272 0.9598 0.030 Uiso 1 1 calc R . .
O3 O 1.0357(3) -0.2352(3) 0.48508(18) 0.0267(7) Uani 1 1 d . . .
O4 O 0.0950(3) -0.2292(3) 1.05617(19) 0.0311(7) Uani 1 1 d . . .
C21 C 0.3885(5) 0.5843(5) 0.6781(3) 0.0408(12) Uani 1 1 d . . .
H21A H 0.4349 0.6276 0.7130 0.049 Uiso 1 1 calc R . .
Cl3 Cl 0.50479(13) 0.46508(12) 0.62791(8) 0.0476(3) Uani 1 1 d . . .
Cl6 Cl 0.27993(15) 0.52792(14) 0.75570(9) 0.0576(4) Uani 1 1 d . . .
Cl5 Cl 0.30809(13) 0.68372(14) 0.58825(10) 0.0600(4) Uani 1 1 d . . .
O2 O 0.5834(3) 0.6514(3) 0.8016(2) 0.0383(8) Uani 1 1 d . . .
O1 O 0.9577(3) 0.6320(4) 0.8623(2) 0.0479(9) Uani 1 1 d . . .
H1 H 0.9591 0.5714 0.8368 0.072 Uiso 1 1 calc R . .
C22 C 0.8722(5) 0.6382(5) 0.9417(3) 0.0515(15) Uani 1 1 d . . .
H22A H 0.9085 0.6669 0.9914 0.077 Uiso 1 1 calc R . .
H22B H 0.8600 0.5594 0.9616 0.077 Uiso 1 1 calc R . .
H22C H 0.7897 0.6927 0.9264 0.077 Uiso 1 1 calc R . .
H1W H 0.582(5) 0.742(5) 0.802(3) 0.050(15) Uiso 1 1 d . . .
H2W H 0.653(5) 0.616(5) 0.763(3) 0.050(16) Uiso 1 1 d . . .

loop_
_atom_site_aniso_label
_atom_site_aniso_U_11
_atom_site_aniso_U_22
_atom_site_aniso_U_33
_atom_site_aniso_U_23
_atom_site_aniso_U_13
_atom_site_aniso_U_12
Fe1 0.0171(3) 0.0223(3) 0.0141(3) -0.0024(2) 0.0019(2) -0.0084(2)
Cl4 0.0266(5) 0.0241(5) 0.0221(5) -0.0020(4) 0.0015(4) -0.0099(4)
Cl2 0.0240(5) 0.0255(5) 0.0185(4) 0.0007(4) -0.0002(4) -0.0086(4)
S2 0.0253(5) 0.0292(6) 0.0173(5) -0.0030(4) 0.0053(4) -0.0056(4)
Cl1 0.0264(5) 0.0299(6) 0.0208(5) -0.0090(4) 0.0015(4) -0.0114(4)
S1 0.0346(6) 0.0398(7) 0.0196(5) -0.0060(5) 0.0058(4) -0.0233(5)
N10 0.0205(16) 0.031(2) 0.0147(15) 0.0001(14) 0.0006(13) -0.0124(15)
N5 0.0192(16) 0.0208(17) 0.0146(15) -0.0029(13) 0.0020(12) -0.0065(14)
N2 0.0216(16) 0.0272(19) 0.0125(14) -0.0023(13) 0.0027(12) -0.0123(15)
N1 0.0197(16) 0.0273(19) 0.0151(15) -0.0062(14) 0.0042(13) -0.0102(15)
N8 0.0226(16) 0.0293(19) 0.0095(14) -0.0036(13) 0.0032(12) -0.0088(15)
N3 0.0181(16) 0.0236(18) 0.0125(14) -0.0043(13) 0.0034(12) -0.0090(14)
N4 0.0257(17) 0.0269(19) 0.0226(17) -0.0082(15) 0.0102(14) -0.0119(16)
N6 0.0215(16) 0.0236(18) 0.0132(15) -0.0020(13) 0.0014(12) -0.0102(14)
N9 0.0214(17) 0.031(2) 0.0207(17) 0.0066(15) 0.0030(13) -0.0035(15)
C2 0.0186(19) 0.026(2) 0.0201(19) -0.0049(17) 0.0015(15) -0.0122(17)
N7 0.0188(16) 0.0249(18) 0.0119(14) -0.0015(13) 0.0046(12) -0.0085(14)
C5 0.0152(17) 0.023(2) 0.0139(17) -0.0014(15) 0.0006(14) -0.0041(16)
C15 0.0203(19) 0.026(2) 0.0130(17) -0.0012(16) 0.0005(15) -0.0115(17)
C17 0.0160(18) 0.030(2) 0.0157(18) 0.0000(16) 0.0023(15) -0.0109(17)
C4 0.0162(18) 0.024(2) 0.0169(18) -0.0073(16) 0.0018(14) -0.0133(16)
C16 0.0175(18) 0.028(2) 0.0143(18) -0.0028(16) -0.0001(14) -0.0114(17)
C12 0.030(2) 0.033(3) 0.0176(19) 0.0008(18) 0.0028(17) -0.013(2)
C14 0.0207(19) 0.027(2) 0.025(2) -0.0042(18) -0.0022(16) -0.0058(18)
C9 0.028(2) 0.029(2) 0.0174(19) -0.0074(17) 0.0071(16) -0.0084(19)
C19 0.022(2) 0.034(3) 0.021(2) -0.0019(18) 0.0009(16) -0.0119(19)
C13 0.028(2) 0.031(2) 0.0189(19) 0.0026(18) -0.0041(17) -0.0086(19)
C7 0.023(2) 0.022(2) 0.0223(19) -0.0015(16) 0.0022(16) -0.0082(17)
C10 0.0223(19) 0.027(2) 0.0174(18) -0.0051(16) 0.0061(15) -0.0103(18)
C18 0.023(2) 0.035(3) 0.0170(19) 0.0002(17) 0.0000(16) -0.0108(19)
C6 0.0157(18) 0.023(2) 0.0157(18) -0.0017(16) 0.0022(14) -0.0074(16)
C3 0.022(2) 0.027(2) 0.026(2) -0.0014(18) 0.0054(17) -0.0047(18)
C11 0.025(2) 0.034(2) 0.0132(18) -0.0032(17) 0.0029(15) -0.0124(19)
C1 0.025(2) 0.034(2) 0.0179(19) -0.0052(17) 0.0011(16) -0.0131(19)
C20 0.038(3) 0.038(3) 0.028(2) -0.007(2) 0.0073(19) -0.021(2)
C8 0.030(2) 0.027(2) 0.0207(19) -0.0076(17) 0.0039(17) -0.0103(19)
O3 0.0237(14) 0.0323(17) 0.0242(14) -0.0092(13) 0.0106(12) -0.0075(13)
O4 0.0278(15) 0.0383(19) 0.0291(15) 0.0074(14) 0.0054(12) -0.0179(14)
C21 0.037(3) 0.040(3) 0.046(3) -0.003(2) -0.003(2) -0.010(2)
Cl3 0.0525(8) 0.0394(7) 0.0420(7) -0.0019(6) 0.0010(6) 0.0027(6)
Cl6 0.0668(9) 0.0643(10) 0.0467(8) -0.0134(7) 0.0147(7) -0.0268(8)
Cl5 0.0393(7) 0.0585(10) 0.0675(9) 0.0109(8) 0.0002(6) 0.0065(7)
O2 0.0391(19) 0.034(2) 0.043(2) -0.0093(16) -0.0026(16) -0.0081(17)
O1 0.047(2) 0.069(3) 0.0410(19) -0.0192(18) 0.0088(16) -0.035(2)
C22 0.048(3) 0.084(5) 0.035(3) -0.022(3) 0.015(2) -0.034(3)

loop_
_atom_type_symbol
_atom_type_description
_atom_type_scat_dispersion_real
_atom_type_scat_dispersion_imag
_atom_type_scat_source
C C 0.0033 0.0016 'International Tables Vol C Tables 4.2.6.8 and 6.1.1.4'
H H 0.0000 0.0000 'International Tables Vol C Tables 4.2.6.8 and 6.1.1.4'
N N 0.0061 0.0033 'International Tables Vol C Tables 4.2.6.8 and 6.1.1.4'
O O 0.0106 0.0060 'International Tables Vol C Tables 4.2.6.8 and 6.1.1.4'
S S 0.1246 0.1234 'International Tables Vol C Tables 4.2.6.8 and 6.1.1.4'
Cl Cl 0.1484 0.1585 'International Tables Vol C Tables 4.2.6.8 and 6.1.1.4'
Fe Fe 0.3463 0.8444 'International Tables Vol C Tables 4.2.6.8 and 6.1.1.4'

loop_
_geom_angle_atom_site_label_1
_geom_angle_atom_site_label_2
_geom_angle_atom_site_label_3
_geom_angle
_geom_angle_site_symmetry_1
_geom_angle_site_symmetry_3
_geom_angle_publ_flag
N3 Fe1 N7 151.80(13) . . ?
N3 Fe1 N6 87.23(11) . . ?
N7 Fe1 N6 73.35(11) . . ?
N3 Fe1 N5 73.80(12) . . ?
N7 Fe1 N5 85.82(12) . . ?
N6 Fe1 N5 90.37(12) . . ?
N3 Fe1 Cl1 94.05(9) . . ?
N7 Fe1 Cl1 105.37(9) . . ?
N6 Fe1 Cl1 88.38(10) . . ?
N5 Fe1 Cl1 167.83(8) . . ?
N3 Fe1 Cl2 104.22(9) . . ?
N7 Fe1 Cl2 93.89(9) . . ?
N6 Fe1 Cl2 167.18(9) . . ?
N5 Fe1 Cl2 87.41(9) . . ?
Cl1 Fe1 Cl2 96.39(6) . . ?
C4 S2 C3 91.37(18) . . ?
C17 S1 C20 91.58(19) . . ?
C19 N10 C17 116.2(3) . . ?
C19 N10 C18 122.9(3) . . ?
C17 N10 C18 120.9(3) . . ?
C10 N5 C6 118.3(3) . . ?
C10 N5 Fe1 125.3(3) . . ?
C6 N5 Fe1 116.1(2) . . ?
C4 N2 N3 115.1(3) . . ?
C2 N1 C4 116.9(3) . . ?
C2 N1 C1 122.0(3) . . ?
C4 N1 C1 121.0(3) . . ?
C17 N8 N7 114.3(3) . . ?
C5 N3 N2 112.5(3) . . ?
C5 N3 Fe1 118.9(2) . . ?
N2 N3 Fe1 124.9(2) . . ?
C11 N6 C15 118.7(3) . . ?
C11 N6 Fe1 124.8(3) . . ?
C15 N6 Fe1 116.3(2) . . ?
O3 C2 N1 124.6(3) . . ?
O3 C2 C3 123.8(4) . . ?
N1 C2 C3 111.6(3) . . ?
C16 N7 N8 112.2(3) . . ?
C16 N7 Fe1 118.1(2) . . ?
N8 N7 Fe1 124.7(2) . . ?
N3 C5 N4 125.1(3) . . ?
N3 C5 C6 115.8(3) . . ?
N4 C5 C6 119.1(3) . . ?
N6 C15 C14 122.1(3) . . ?
N6 C15 C16 113.8(3) . . ?
C14 C15 C16 123.9(4) . . ?
N8 C17 N10 120.6(4) . . ?
N8 C17 S1 127.1(3) . . ?
N10 C17 S1 112.2(3) . . ?
N2 C4 N1 120.6(3) . . ?
N2 C4 S2 127.8(3) . . ?
N1 C4 S2 111.6(3) . . ?
N7 C16 N9 124.4(3) . . ?
N7 C16 C15 115.2(3) . . ?
N9 C16 C15 120.2(3) . . ?
C13 C12 C11 119.8(4) . . ?
C15 C14 C13 118.9(4) . . ?
C10 C9 C8 118.5(4) . . ?
O4 C19 N10 123.9(4) . . ?
O4 C19 C20 124.0(4) . . ?
N10 C19 C20 112.1(3) . . ?
C12 C13 C14 118.9(4) . . ?
C6 C7 C8 118.6(4) . . ?
N5 C10 C9 122.5(3) . . ?
N5 C6 C7 122.4(3) . . ?
N5 C6 C5 113.8(3) . . ?
C7 C6 C5 123.7(3) . . ?
C2 C3 S2 108.2(3) . . ?
N6 C11 C12 121.4(4) . . ?
C19 C20 S1 107.5(3) . . ?
C7 C8 C9 119.7(4) . . ?
Cl5 C21 Cl6 111.8(3) . . ?
Cl5 C21 Cl3 108.8(3) . . ?
Cl6 C21 Cl3 110.8(3) . . ?

loop_
_geom_bond_atom_site_label_1
_geom_bond_atom_site_label_2
_geom_bond_distance
_geom_bond_site_symmetry_2
_geom_bond_publ_flag
Fe1 N3 2.133(3) . ?
Fe1 N7 2.138(3) . ?
Fe1 N6 2.196(3) . ?
Fe1 N5 2.208(3) . ?
Fe1 Cl1 2.2563(15) . ?
Fe1 Cl2 2.2692(14) . ?
S2 C4 1.754(4) . ?
S2 C3 1.807(4) . ?
S1 C17 1.755(4) . ?
S1 C20 1.807(4) . ?
N10 C19 1.363(5) . ?
N10 C17 1.388(4) . ?
N10 C18 1.453(5) . ?
N5 C10 1.338(5) . ?
N5 C6 1.355(4) . ?
N2 C4 1.259(5) . ?
N2 N3 1.413(4) . ?
N1 C2 1.355(5) . ?
N1 C4 1.393(5) . ?
N1 C1 1.457(4) . ?
N8 C17 1.271(5) . ?
N8 N7 1.416(4) . ?
N3 C5 1.306(5) . ?
N4 C5 1.331(4) . ?
N6 C11 1.345(4) . ?
N6 C15 1.349(5) . ?
N9 C16 1.322(5) . ?
C2 O3 1.222(5) . ?
C2 C3 1.505(5) . ?
N7 C16 1.306(5) . ?
C5 C6 1.482(5) . ?
C15 C14 1.375(5) . ?
C15 C16 1.475(5) . ?
C12 C13 1.375(6) . ?
C12 C11 1.378(5) . ?
C14 C13 1.380(5) . ?
C9 C10 1.377(5) . ?
C9 C8 1.381(5) . ?
C19 O4 1.217(4) . ?
C19 C20 1.513(6) . ?
C7 C6 1.368(5) . ?
C7 C8 1.380(5) . ?
C21 Cl5 1.738(5) . ?
C21 Cl6 1.745(5) . ?
C21 Cl3 1.774(5) . ?
O1 C22 1.404(5) . ?
